data_2205162
loop_
_publ_author_name
'Christian B. Nielsen'
'Michael Pittelkow'
'Henning Osholm S\/orensen'

_publ_section_title
;
 2,5-Dimethoxybenzene-1,4-dicarbaldehyde
;
_journal_issue 2
_journal_name_full 'Acta Crystallographica Section E'
_journal_page_first o473
_journal_page_last o474
_journal_paper_doi 10.1107/S1600536805002229
_journal_volume 61
_journal_year 2005
_chemical_formula_iupac 'C10 H10 O4'
_chemical_formula_moiety 'C10 H10 O4'
_chemical_formula_sum 'C10 H10 O4'
_chemical_formula_weight 194.18
_chemical_name_common
;
2,5-Dimethoxybenzene-1,4-dicarbaldehyde
;
_chemical_name_systematic
;
2,5-Dimethoxybenzene-1,4-dicarbaldehyde
;
_space_group_IT_number 2
_symmetry_cell_setting triclinic
_symmetry_space_group_name_Hall '-P 1'
_symmetry_space_group_name_H-M 'P -1'
_atom_sites_solution_hydrogens geom
_atom_sites_solution_primary direct
_atom_sites_solution_secondary difmap
_cell_angle_alpha 99.571(9)
_cell_angle_beta 112.751(6)
_cell_angle_gamma 93.146(8)
_cell_formula_units_Z 2
_cell_length_a 7.1330(6)
_cell_length_b 8.0050(9)
_cell_length_c 8.4520(11)
_cell_measurement_reflns_used 7928
_cell_measurement_temperature 122.0(10)
_cell_measurement_theta_max 38.01
_cell_measurement_theta_min 2.60
_cell_volume 435.08(9)
_computing_cell_refinement 'DIRAX (Duisenberg, 1992)'
_computing_data_collection 'COLLECT (Nonius, 1999)'
_computing_data_reduction 'EvalCCD (Duisenberg et al., 2003)'
_computing_molecular_graphics 'ORTEPIII (Burnett & Johnson, 1996)'
_computing_publication_material SHELXL97
_computing_structure_refinement 'SHELXL97 (Sheldrick, 1997)'
_computing_structure_solution 'SIR97 (Altomare et al., 1999)'
_diffrn_ambient_temperature 122.0(10)
_diffrn_measured_fraction_theta_full 0.997
_diffrn_measured_fraction_theta_max 0.997
_diffrn_measurement_device_type 'Nonius KappaCCD area-detector'
_diffrn_measurement_method '\w and \f'
_diffrn_radiation_monochromator graphite
_diffrn_radiation_source 'fine-focus sealed tube'
_diffrn_radiation_type MoK\a
_diffrn_radiation_wavelength 0.71073
_diffrn_reflns_av_R_equivalents 0.0446
_diffrn_reflns_av_sigmaI/netI 0.0340
_diffrn_reflns_limit_h_max 12
_diffrn_reflns_limit_h_min -12
_diffrn_reflns_limit_k_max 13
_diffrn_reflns_limit_k_min -13
_diffrn_reflns_limit_l_max 14
_diffrn_reflns_limit_l_min -14
_diffrn_reflns_number 20896
_diffrn_reflns_theta_full 38.01
_diffrn_reflns_theta_max 38.01
_diffrn_reflns_theta_min 2.60
_diffrn_standards_decay_% 0
_diffrn_standards_number 0
_exptl_absorpt_coefficient_mu 0.115
_exptl_absorpt_correction_T_max 0.995
_exptl_absorpt_correction_T_min 0.957
_exptl_absorpt_correction_type integration
_exptl_absorpt_process_details 'Gaussian (Coppens, 1970)'
_exptl_crystal_colour yellow
_exptl_crystal_density_diffrn 1.482
_exptl_crystal_density_meas ?
_exptl_crystal_density_method .
_exptl_crystal_description prism
_exptl_crystal_F_000 204
_exptl_crystal_size_max 0.47
_exptl_crystal_size_mid 0.31
_exptl_crystal_size_min 0.08
_refine_diff_density_max 0.572
_refine_diff_density_min -0.256
_refine_ls_extinction_method none
_refine_ls_goodness_of_fit_ref 1.024
_refine_ls_hydrogen_treatment constr
_refine_ls_matrix_type full
_refine_ls_number_parameters 127
_refine_ls_number_reflns 4725
_refine_ls_number_restraints 0
_refine_ls_restrained_S_all 1.024
_refine_ls_R_factor_all 0.0784
_refine_ls_R_factor_gt 0.0461
_refine_ls_shift/su_max 0.001
_refine_ls_shift/su_mean 0.000
_refine_ls_structure_factor_coef Fsqd
_refine_ls_weighting_details 'calc w = 1/[\s^2^(Fo^2^)+(0.0567P)^2^+0.1289P] where P = (Fo^2^+2Fc^2^)/3'
_refine_ls_weighting_scheme calc
_refine_ls_wR_factor_gt 0.1114
_refine_ls_wR_factor_ref 0.1300
_reflns_number_gt 3335
_reflns_number_total 4725
_reflns_threshold_expression I>2\s(I)
_cod_data_source_file su6161.cif
_cod_data_source_block I
_cod_database_code 2205162

loop_
_symmetry_equiv_pos_as_xyz
'x, y, z'
'-x, -y, -z'

loop_
_atom_site_label
_atom_site_fract_x
_atom_site_fract_y
_atom_site_fract_z
_atom_site_U_iso_or_equiv
_atom_site_adp_type
_atom_site_calc_flag
_atom_site_refinement_flags
_atom_site_occupancy
_atom_site_type_symbol
C1 0.04000(11) 0.07799(9) 0.17433(9) 0.01144(12) Uani d . 1 C
C2 0.06495(11) 0.17528(9) 0.05998(10) 0.01177(12) Uani d . 1 C
H2 0.1091 0.2946 0.0998 0.014 Uiso d R 1 H
O3 0.07383(10) 0.14228(7) 0.34399(7) 0.01616(12) Uani d . 1 O
O4 -0.11054(11) -0.35990(8) 0.18324(8) 0.01917(13) Uani d . 1 O
O5 0.53705(10) 0.17843(7) 0.75725(8) 0.01598(12) Uani d . 1 O
C6 0.44914(11) -0.07947(9) 0.82682(10) 0.01189(12) Uani d . 1 C
C7 -0.02552(11) -0.09878(9) 0.11286(9) 0.01110(12) Uani d . 1 C
C8 -0.05723(12) -0.20624(10) 0.22869(10) 0.01426(13) Uani d . 1 C
H8 -0.0349 -0.1528 0.3447 0.017 Uiso d R 1 H
C9 0.60291(14) 0.35915(10) 0.80852(11) 0.01761(15) Uani d . 1 C
H9A 0.6087 0.4026 0.7085 0.021 Uiso d R 1 H
H9B 0.7393 0.3817 0.9048 0.021 Uiso d R 1 H
H9C 0.5056 0.4165 0.8473 0.021 Uiso d R 1 H
O10 0.34525(12) -0.31959(8) 0.59139(9) 0.02372(15) Uani d . 1 O
C11 0.13500(14) 0.32377(10) 0.40545(11) 0.01669(15) Uani d . 1 C
H11A 0.1541 0.3550 0.5284 0.020 Uiso d R 1 H
H11B 0.0284 0.3847 0.3345 0.020 Uiso d R 1 H
H11C 0.2641 0.3551 0.3953 0.020 Uiso d R 1 H
C12 0.52077(11) 0.09678(9) 0.88152(10) 0.01199(13) Uani d . 1 C
C13 0.57096(12) 0.17504(9) 1.05515(10) 0.01237(13) Uani d . 1 C
H13 0.6191 0.2938 1.0936 0.015 Uiso d R 1 H
C14 0.39324(14) -0.16633(10) 0.64293(11) 0.01726(15) Uani d . 1 C
H14 0.3950 -0.0987 0.5610 0.021 Uiso d R 1 H

loop_
_atom_site_aniso_label
_atom_site_aniso_U_11
_atom_site_aniso_U_22
_atom_site_aniso_U_33
_atom_site_aniso_U_12
_atom_site_aniso_U_13
_atom_site_aniso_U_23
C1 0.0134(3) 0.0117(3) 0.0093(3) 0.0006(2) 0.0049(2) 0.0017(2)
C2 0.0140(3) 0.0103(2) 0.0109(3) 0.0002(2) 0.0052(2) 0.0018(2)
O3 0.0268(3) 0.0112(2) 0.0100(2) -0.0024(2) 0.0084(2) 0.00007(17)
O4 0.0283(3) 0.0124(2) 0.0175(3) -0.0010(2) 0.0101(2) 0.0041(2)
O5 0.0239(3) 0.0119(2) 0.0121(2) -0.0011(2) 0.0076(2) 0.00255(18)
C6 0.0128(3) 0.0108(3) 0.0114(3) 0.0008(2) 0.0049(2) 0.0006(2)
C7 0.0128(3) 0.0106(3) 0.0104(3) 0.0005(2) 0.0051(2) 0.0026(2)
C8 0.0181(3) 0.0132(3) 0.0119(3) 0.0004(2) 0.0063(3) 0.0036(2)
C9 0.0239(4) 0.0117(3) 0.0176(3) -0.0005(3) 0.0089(3) 0.0036(2)
O10 0.0355(4) 0.0151(3) 0.0184(3) -0.0034(2) 0.0126(3) -0.0040(2)
C11 0.0252(4) 0.0113(3) 0.0132(3) -0.0014(3) 0.0090(3) -0.0003(2)
C12 0.0135(3) 0.0112(3) 0.0114(3) 0.0014(2) 0.0053(2) 0.0021(2)
C13 0.0141(3) 0.0104(3) 0.0117(3) 0.0007(2) 0.0050(2) 0.0004(2)
C14 0.0227(4) 0.0157(3) 0.0127(3) -0.0017(3) 0.0083(3) -0.0003(2)

loop_
_atom_type_symbol
_atom_type_description
_atom_type_scat_dispersion_real
_atom_type_scat_dispersion_imag
_atom_type_scat_source
C C 0.0033 0.0016 'International Tables Vol C Tables 4.2.6.8 and 6.1.1.4'
H H 0.0000 0.0000 'International Tables Vol C Tables 4.2.6.8 and 6.1.1.4'
O O 0.0106 0.0060 'International Tables Vol C Tables 4.2.6.8 and 6.1.1.4'

loop_
_geom_angle_atom_site_label_1
_geom_angle_atom_site_label_2
_geom_angle_atom_site_label_3
_geom_angle_site_symmetry_1
_geom_angle_site_symmetry_3
_geom_angle
_geom_angle_publ_flag
O3 C1 C2 . . 124.32(7) no
O3 C1 C7 . . 116.79(6) no
C2 C1 C7 . . 118.89(7) no
C1 C2 C7 . 2 120.53(7) no
C1 C2 H2 . . 119.7 no
C7 C2 H2 2 . 119.7 no
C1 O3 C11 . . 116.83(6) no
C12 O5 C9 . . 117.24(6) no
C13 C6 C12 2_657 . 120.70(7) no
C13 C6 C14 2_657 . 118.87(7) no
C12 C6 C14 . . 120.44(7) no
C2 C7 C1 2 . 120.59(7) no
C2 C7 C8 2 . 118.70(6) no
C1 C7 C8 . . 120.70(7) no
O4 C8 C7 . . 123.42(7) no
O4 C8 H8 . . 118.3 no
C7 C8 H8 . . 118.3 no
O5 C9 H9A . . 109.5 no
O5 C9 H9B . . 109.5 no
H9A C9 H9B . . 109.5 no
O5 C9 H9C . . 109.5 no
H9A C9 H9C . . 109.5 no
H9B C9 H9C . . 109.5 no
O3 C11 H11A . . 109.5 no
O3 C11 H11B . . 109.5 no
H11A C11 H11B . . 109.5 no
O3 C11 H11C . . 109.5 no
H11A C11 H11C . . 109.5 no
H11B C11 H11C . . 109.5 no
O5 C12 C13 . . 124.61(7) no
O5 C12 C6 . . 116.31(7) no
C13 C12 C6 . . 119.08(7) no
C12 C13 C6 . 2_657 120.23(7) no
C12 C13 H13 . . 119.9 no
C6 C13 H13 2_657 . 119.9 no
O10 C14 C6 . . 123.32(8) no
O10 C14 H14 . . 118.3 no
C6 C14 H14 . . 118.3 no

loop_
_geom_bond_atom_site_label_1
_geom_bond_atom_site_label_2
_geom_bond_site_symmetry_2
_geom_bond_distance
_geom_bond_publ_flag
C1 O3 . 1.3611(9) yes
C1 C2 . 1.3930(10) yes
C1 C7 . 1.4092(10) yes
C2 C7 2 1.3978(10) yes
C2 H2 . 0.9500 no
O3 C11 . 1.4406(9) yes
O4 C8 . 1.2181(10) yes
O5 C12 . 1.3632(9) yes
O5 C9 . 1.4355(10) yes
C6 C13 2_657 1.3976(11) yes
C6 C12 . 1.4094(10) yes
C6 C14 . 1.4796(11) yes
C7 C8 . 1.4763(10) yes
C8 H8 . 0.9500 no
C9 H9A . 0.9800 no
C9 H9B . 0.9800 no
C9 H9C . 0.9800 no
O10 C14 . 1.2136(10) yes
C11 H11A . 0.9800 no
C11 H11B . 0.9800 no
C11 H11C . 0.9800 no
C12 C13 . 1.3920(11) yes
C13 H13 . 0.9500 no
C14 H14 . 0.9501 no

loop_
_geom_hbond_atom_site_label_D
_geom_hbond_atom_site_label_H
_geom_hbond_atom_site_label_A
_geom_hbond_site_symmetry_A
_geom_hbond_distance_DH
_geom_hbond_distance_HA
_geom_hbond_distance_DA
_geom_hbond_angle_DHA
_geom_hbond_publ_flag
C11 H11A O4 2_556 0.98 2.57 3.5128(11) 162 yes
C11 H11B O4 1_565 0.98 2.63 3.5400(12) 155 yes
C9 H9A O10 2_656 0.98 2.66 3.5050(11) 144 yes
C9 H9B O4 1_666 0.98 2.67 3.3744(12) 129 yes

loop_
_geom_torsion_atom_site_label_1
_geom_torsion_atom_site_label_2
_geom_torsion_atom_site_label_3
_geom_torsion_atom_site_label_4
_geom_torsion_site_symmetry_1
_geom_torsion_site_symmetry_4
_geom_torsion
_geom_torsion_publ_flag
O3 C1 C2 C7 . 2 -179.61(7) no
C7 C1 C2 C7 . 2 0.04(12) no
C2 C1 O3 C11 . . 1.42(11) no
C7 C1 O3 C11 . . -178.23(7) no
O3 C1 C7 C2 . 2 179.63(7) no
C2 C1 C7 C2 . 2 -0.04(12) no
O3 C1 C7 C8 . . 0.68(11) no
C2 C1 C7 C8 . . -178.99(7) no
C2 C7 C8 O4 2 . 2.22(12) no
C1 C7 C8 O4 . . -178.81(8) no
C9 O5 C12 C13 . . -2.61(12) no
C9 O5 C12 C6 . . 177.89(7) no
C13 C6 C12 O5 2_657 . 179.35(7) no
C14 C6 C12 O5 . . -0.85(11) no
C13 C6 C12 C13 2_657 . -0.18(12) no
C14 C6 C12 C13 . . 179.62(7) no
O5 C12 C13 C6 . 2_657 -179.31(7) no
C6 C12 C13 C6 . 2_657 0.18(12) no
C13 C6 C14 O10 2_657 . -5.81(13) no
C12 C6 C14 O10 . . 174.38(8) no
